data_4303419
loop_
_publ_author_name
'J\'ozsef S. Pap'
'Jamie L. Snyder'
'Paula M. B. Piccoli'
'John F. Berry'

_publ_contact_author_address
;
Department of Chemistry
University of Wisconsin-Madison
1101 University Ave
Madison
WI
53706
;
_publ_contact_author_email berry@chem.wisc.edu
_publ_contact_author_name 'John F. Berry'
_publ_contact_author_phone 6082627534
_publ_section_title
;
Chloro and Azido Diruthenium Complexes Bearing
Electron-Rich N,N',N''-Triphenylguanidinate Ligands
;
_journal_name_full 'Inorganic Chemistry'
_journal_page_first 9846
_journal_page_last 9852
_journal_paper_doi 10.1021/ic901419w
_journal_volume 48
_journal_year 2009
_chemical_formula_moiety Ru2(C19N3H16)4Cl,(CH2Cl2)4
_chemical_formula_sum 'C80 H72 Cl9 N12 Ru2'
_chemical_formula_weight 1722.69
_chemical_name_common Ru2(TPG)4Cl,(CH2Cl2)4
_chemical_name_systematic
; 
 ? 
;
_space_group_IT_number 85
_symmetry_cell_setting tetragonal
_symmetry_space_group_name_Hall '-P 4a'
_symmetry_space_group_name_H-M 'P 4/n :2'
_atom_sites_solution_hydrogens geom
_atom_sites_solution_primary direct
_atom_sites_solution_secondary difmap
_audit_creation_method SHELXL-97
_audit_update_record
;
2008-08-13 # Formatted by publCIF
;
_cell_angle_alpha 90.00
_cell_angle_beta 90.00
_cell_angle_gamma 90.00
_cell_formula_units_Z 2
_cell_length_a 18.409(5)
_cell_length_b 18.409(5)
_cell_length_c 11.110(3)
_cell_measurement_reflns_used 9991
_cell_measurement_temperature 100(2)
_cell_measurement_theta_max 28.32
_cell_measurement_theta_min 2.41
_cell_volume 3765.1(18)
_computing_cell_refinement 'Bruker SAINT'
_computing_data_collection 'Bruker APEX2'
_computing_data_reduction 'Bruker SAINT'
_computing_molecular_graphics 'Bruker SHELXTL'
_computing_structure_refinement 'SHELXL-97 (Sheldrick, 1997)'
_computing_structure_solution 'SHELXS-97 (Sheldrick, 1990)'
_diffrn_ambient_temperature 100(2)
_diffrn_measured_fraction_theta_full 1.000
_diffrn_measured_fraction_theta_max 1.000
_diffrn_measurement_device_type 'Bruker APEX-II CCD'
_diffrn_measurement_method '\f and \w scans'
_diffrn_radiation_monochromator graphite
_diffrn_radiation_source 'fine-focus sealed tube'
_diffrn_radiation_type MoK\a
_diffrn_radiation_wavelength 0.71073
_diffrn_reflns_av_R_equivalents 0.0395
_diffrn_reflns_av_sigmaI/netI 0.0175
_diffrn_reflns_limit_h_max 23
_diffrn_reflns_limit_h_min -23
_diffrn_reflns_limit_k_max 23
_diffrn_reflns_limit_k_min -23
_diffrn_reflns_limit_l_max 14
_diffrn_reflns_limit_l_min -14
_diffrn_reflns_number 46706
_diffrn_reflns_theta_full 27.00
_diffrn_reflns_theta_max 27.00
_diffrn_reflns_theta_min 1.56
_diffrn_standards_number 0
_exptl_absorpt_coefficient_mu 0.775
_exptl_absorpt_correction_T_max 0.8605
_exptl_absorpt_correction_T_min 0.6622
_exptl_absorpt_correction_type multi-scan
_exptl_crystal_colour brown
_exptl_crystal_density_diffrn 1.520
_exptl_crystal_density_method 'not measured'
_exptl_crystal_description block
_exptl_crystal_F_000 1754
_exptl_crystal_size_max 0.58
_exptl_crystal_size_mid 0.23
_exptl_crystal_size_min 0.20
_refine_diff_density_max 0.548
_refine_diff_density_min -0.527
_refine_diff_density_rms 0.150
_refine_ls_extinction_method none
_refine_ls_goodness_of_fit_ref 1.201
_refine_ls_hydrogen_treatment noref
_refine_ls_matrix_type full
_refine_ls_number_parameters 263
_refine_ls_number_reflns 4122
_refine_ls_number_restraints 4
_refine_ls_restrained_S_all 1.212
_refine_ls_R_factor_all 0.0361
_refine_ls_R_factor_gt 0.0270
_refine_ls_shift/su_max 0.028
_refine_ls_shift/su_mean 0.002
_refine_ls_structure_factor_coef Fsqd
_refine_ls_weighting_details 'calc w=1/[\s^2^(Fo^2^)+(0.0472P)^2^+2.3587P] where P=(Fo^2^+2Fc^2^)/3'
_refine_ls_weighting_scheme calc
_refine_ls_wR_factor_gt 0.0744
_refine_ls_wR_factor_ref 0.0885
_reflns_number_gt 3617
_reflns_number_total 4122
_reflns_threshold_expression >2sigma(I)
_cod_data_source_file ic901419w_si_001_3.cif
_cod_data_source_block berry55m
_cod_depositor_comments
;
The following automatic conversions were performed:
'_symmetry_cell_setting' value 'Tetragonal' changed to 'tetragonal'
according to '/home/saulius/struct/CIF-dictionaries/cif_core.dic'
dictionary named 'cif_core.dic' version 2.4.1 from 2010-06-29.

Automatic conversion script
Id: cif_fix_enum 1527 2010-12-29 10:47:43Z saulius 
;
_cod_original_cell_volume 3764.7(17)
_cod_original_sg_symbol_H-M 'P 4/n'
_cod_database_code 4303419

loop_
_symmetry_equiv_pos_as_xyz
'x, y, z'
'-x+1/2, -y+1/2, z'
'-y+1/2, x, z'
'y, -x+1/2, z'
'-x, -y, -z'
'x-1/2, y-1/2, -z'
'y-1/2, -x, -z'
'-y, x-1/2, -z'

loop_
_atom_site_label
_atom_site_type_symbol
_atom_site_fract_x
_atom_site_fract_y
_atom_site_fract_z
_atom_site_U_iso_or_equiv
_atom_site_adp_type
_atom_site_occupancy
_atom_site_symmetry_multiplicity
_atom_site_calc_flag
_atom_site_refinement_flags
_atom_site_disorder_assembly
_atom_site_disorder_group
Ru1 Ru 0.2500 0.2500 0.01698(3) 0.01237(10) Uani 1 4 d S . .
Ru2 Ru 0.2500 0.2500 0.22435(3) 0.01218(10) Uani 1 4 d S . .
N1 N 0.28855(10) 0.02985(9) 0.12758(14) 0.0170(3) Uani 1 1 d . . .
H1A H 0.3019 0.0106 0.0585 0.020 Uiso 1 1 calc R . .
N2 N 0.25502(9) 0.13631(9) 0.02626(14) 0.0154(3) Uani 1 1 d . . .
N3 N 0.14538(9) 0.20953(9) 0.22502(14) 0.0149(3) Uani 1 1 d . . .
C1 C 0.27759(11) 0.10427(11) 0.12676(17) 0.0155(4) Uani 1 1 d . . .
C11 C 0.28119(11) -0.01933(11) 0.22429(17) 0.0168(4) Uani 1 1 d . . .
C12 C 0.31324(11) -0.08759(11) 0.21247(19) 0.0208(4) Uani 1 1 d . . .
H12A H 0.3403 -0.0990 0.1422 0.025 Uiso 1 1 calc R . .
C13 C 0.30565(12) -0.13906(11) 0.3033(2) 0.0245(5) Uani 1 1 d . . .
H13A H 0.3267 -0.1858 0.2940 0.029 Uiso 1 1 calc R . .
C14 C 0.26755(13) -0.12254(12) 0.4075(2) 0.0254(5) Uani 1 1 d . . .
H14A H 0.2634 -0.1573 0.4703 0.031 Uiso 1 1 calc R . .
C15 C 0.23565(12) -0.05480(12) 0.41880(19) 0.0219(4) Uani 1 1 d . . .
H15A H 0.2091 -0.0434 0.4896 0.026 Uiso 1 1 calc R . .
C16 C 0.24190(11) -0.00312(11) 0.32818(18) 0.0178(4) Uani 1 1 d . . .
H16A H 0.2195 0.0431 0.3370 0.021 Uiso 1 1 calc R . .
C21 C 0.22871(11) 0.09007(10) -0.06827(18) 0.0158(4) Uani 1 1 d . . .
C22 C 0.27030(11) 0.07862(11) -0.17168(18) 0.0191(4) Uani 1 1 d . . .
H22A H 0.3159 0.1021 -0.1805 0.023 Uiso 1 1 calc R . .
C23 C 0.24482(13) 0.03294(11) -0.26134(18) 0.0223(4) Uani 1 1 d . . .
H23A H 0.2729 0.0257 -0.3321 0.027 Uiso 1 1 calc R . .
C24 C 0.17886(13) -0.00219(11) -0.24874(19) 0.0231(4) Uani 1 1 d . . .
H24A H 0.1623 -0.0343 -0.3098 0.028 Uiso 1 1 calc R . .
C25 C 0.13682(12) 0.00952(12) -0.1463(2) 0.0238(4) Uani 1 1 d . . .
H25A H 0.0912 -0.0140 -0.1378 0.029 Uiso 1 1 calc R . .
C26 C 0.16183(11) 0.05569(11) -0.05677(19) 0.0205(4) Uani 1 1 d . . .
H26A H 0.1331 0.0639 0.0129 0.025 Uiso 1 1 calc R . .
C31 C 0.12237(10) 0.15869(11) 0.31242(18) 0.0164(4) Uani 1 1 d . . .
C32 C 0.08516(11) 0.09475(11) 0.28238(19) 0.0204(4) Uani 1 1 d . . .
H32A H 0.0735 0.0849 0.2007 0.024 Uiso 1 1 calc R . .
C33 C 0.06545(12) 0.04592(13) 0.3714(2) 0.0257(5) Uani 1 1 d . . .
H33A H 0.0394 0.0032 0.3501 0.031 Uiso 1 1 calc R . .
C34 C 0.08296(12) 0.05824(13) 0.4906(2) 0.0274(5) Uani 1 1 d . . .
H34A H 0.0691 0.0243 0.5508 0.033 Uiso 1 1 calc R . .
C35 C 0.12094(12) 0.12068(13) 0.52162(19) 0.0249(5) Uani 1 1 d . . .
H35A H 0.1340 0.1292 0.6032 0.030 Uiso 1 1 calc R . .
C36 C 0.13996(11) 0.17092(11) 0.43321(19) 0.0193(4) Uani 1 1 d . . .
H36A H 0.1651 0.2140 0.4552 0.023 Uiso 1 1 calc R . .
Cl3 Cl 0.2500 0.2500 -0.20208(8) 0.01691(19) Uani 1 4 d S . .
C1S C 0.3664(3) -0.1139(3) -0.1872(5) 0.0398(15) Uani 0.682(13) 1 d PD A 1
H1SA H 0.3470 -0.0927 -0.2627 0.048 Uiso 0.682(13) 1 calc PR A 1
H1SB H 0.3989 -0.1547 -0.2088 0.048 Uiso 0.682(13) 1 calc PR A 1
Cl4 Cl 0.4168(3) -0.0458(3) -0.1060(6) 0.0308(7) Uani 0.682(13) 1 d PD A 1
Cl5 Cl 0.29423(16) -0.1462(2) -0.0984(2) 0.0323(8) Uani 0.682(13) 1 d PD A 1
C1SA C 0.3916(5) -0.1339(5) -0.1317(10) 0.030(3) Uani 0.318(13) 1 d PD A 2
H1SC H 0.4022 -0.1508 -0.2145 0.036 Uiso 0.318(13) 1 calc PR A 2
H1SD H 0.4203 -0.1637 -0.0748 0.036 Uiso 0.318(13) 1 calc PR A 2
Cl4A Cl 0.4159(8) -0.0396(6) -0.1164(14) 0.046(3) Uani 0.318(13) 1 d PD A 2
Cl5A Cl 0.2967(5) -0.1438(7) -0.1004(8) 0.062(3) Uani 0.318(13) 1 d PD A 2

loop_
_atom_site_aniso_label
_atom_site_aniso_U_11
_atom_site_aniso_U_22
_atom_site_aniso_U_33
_atom_site_aniso_U_23
_atom_site_aniso_U_13
_atom_site_aniso_U_12
Ru1 0.01285(12) 0.01285(12) 0.01141(16) 0.000 0.000 0.000
Ru2 0.01243(11) 0.01243(11) 0.01167(16) 0.000 0.000 0.000
N1 0.0229(9) 0.0141(8) 0.0140(8) -0.0012(6) 0.0026(6) 0.0022(7)
N2 0.0168(8) 0.0161(8) 0.0132(8) -0.0003(6) 0.0010(6) 0.0001(6)
N3 0.0153(8) 0.0164(8) 0.0131(8) -0.0004(6) 0.0003(6) -0.0013(6)
C1 0.0143(9) 0.0162(9) 0.0161(9) 0.0005(7) 0.0018(7) 0.0005(7)
C11 0.0171(9) 0.0156(9) 0.0176(9) 0.0014(7) -0.0024(7) -0.0023(7)
C12 0.0191(10) 0.0190(10) 0.0243(10) -0.0007(8) 0.0034(8) 0.0017(8)
C13 0.0231(11) 0.0160(10) 0.0346(12) 0.0041(9) 0.0014(9) 0.0037(8)
C14 0.0261(11) 0.0212(11) 0.0290(11) 0.0093(9) 0.0018(9) -0.0005(9)
C15 0.0219(10) 0.0227(11) 0.0211(10) 0.0017(8) 0.0028(8) -0.0006(8)
C16 0.0173(9) 0.0163(9) 0.0198(10) -0.0008(7) -0.0007(7) 0.0007(7)
C21 0.0185(9) 0.0132(9) 0.0159(9) -0.0001(7) -0.0023(7) 0.0019(7)
C22 0.0203(10) 0.0177(10) 0.0191(10) 0.0013(8) 0.0005(8) 0.0011(8)
C23 0.0328(12) 0.0183(10) 0.0158(9) -0.0010(8) 0.0010(8) 0.0015(8)
C24 0.0318(12) 0.0172(10) 0.0204(10) -0.0016(8) -0.0079(9) 0.0010(8)
C25 0.0238(11) 0.0200(10) 0.0276(11) -0.0003(9) -0.0041(9) -0.0027(8)
C26 0.0210(10) 0.0192(10) 0.0214(10) -0.0018(8) 0.0023(8) -0.0007(8)
C31 0.0134(9) 0.0175(9) 0.0182(9) 0.0024(7) 0.0026(7) 0.0022(7)
C32 0.0174(10) 0.0207(10) 0.0231(11) 0.0013(8) 0.0021(8) 0.0002(8)
C33 0.0186(10) 0.0214(11) 0.0370(13) 0.0047(9) 0.0054(9) -0.0014(8)
C34 0.0212(11) 0.0291(12) 0.0319(12) 0.0139(9) 0.0096(9) 0.0035(9)
C35 0.0230(11) 0.0328(12) 0.0191(10) 0.0055(9) 0.0042(8) 0.0088(9)
C36 0.0184(10) 0.0206(10) 0.0189(10) 0.0023(8) 0.0013(8) 0.0031(8)
Cl3 0.0188(3) 0.0188(3) 0.0132(4) 0.000 0.000 0.000
C1S 0.047(3) 0.034(2) 0.039(3) -0.006(2) 0.009(2) 0.004(2)
Cl4 0.0272(12) 0.0314(13) 0.0338(10) 0.0026(9) 0.0058(7) 0.0069(8)
Cl5 0.0312(15) 0.0394(18) 0.0264(12) 0.0001(10) -0.0035(9) 0.0005(12)
C1SA 0.030(4) 0.027(4) 0.034(6) -0.008(4) -0.005(4) 0.005(3)
Cl4A 0.043(4) 0.029(3) 0.067(7) -0.001(3) -0.004(3) 0.002(2)
Cl5A 0.052(5) 0.054(5) 0.079(6) 0.002(4) -0.005(4) -0.013(4)

loop_
_atom_type_symbol
_atom_type_description
_atom_type_scat_dispersion_real
_atom_type_scat_dispersion_imag
_atom_type_scat_source
C C 0.0033 0.0016 'International Tables Vol C Tables 4.2.6.8 and 6.1.1.4'
H H 0.0000 0.0000 'International Tables Vol C Tables 4.2.6.8 and 6.1.1.4'
N N 0.0061 0.0033 'International Tables Vol C Tables 4.2.6.8 and 6.1.1.4'
Cl Cl 0.1484 0.1585 'International Tables Vol C Tables 4.2.6.8 and 6.1.1.4'
Ru Ru -1.2594 0.8363 'International Tables Vol C Tables 4.2.6.8 and 6.1.1.4'

loop_
_geom_angle_atom_site_label_1
_geom_angle_atom_site_label_2
_geom_angle_atom_site_label_3
_geom_angle
_geom_angle_site_symmetry_1
_geom_angle_site_symmetry_3
_geom_angle_publ_flag
N2 Ru1 N2 174.36(9) 2 . ?
N2 Ru1 N2 89.862(4) 2 3 ?
N2 Ru1 N2 89.861(4) . 3 ?
N2 Ru1 N2 89.862(4) 2 4 ?
N2 Ru1 N2 89.861(4) . 4 ?
N2 Ru1 N2 174.36(9) 3 4 ?
N2 Ru1 Ru2 87.18(4) 2 . ?
N2 Ru1 Ru2 87.18(4) . . ?
N2 Ru1 Ru2 87.18(4) 3 . ?
N2 Ru1 Ru2 87.18(4) 4 . ?
N2 Ru1 Cl3 92.82(4) 2 . ?
N2 Ru1 Cl3 92.82(4) . . ?
N2 Ru1 Cl3 92.82(4) 3 . ?
N2 Ru1 Cl3 92.82(4) 4 . ?
Ru2 Ru1 Cl3 180.0 . . ?
N3 Ru2 N3 90.0 2 4 ?
N3 Ru2 N3 179.59(9) 2 . ?
N3 Ru2 N3 89.999(1) 4 . ?
N3 Ru2 N3 90.0 2 3 ?
N3 Ru2 N3 179.59(9) 4 3 ?
N3 Ru2 N3 90.0 . 3 ?
N3 Ru2 Ru1 90.21(4) 2 . ?
N3 Ru2 Ru1 90.21(4) 4 . ?
N3 Ru2 Ru1 90.21(4) . . ?
N3 Ru2 Ru1 90.21(4) 3 . ?
C1 N1 C11 128.73(17) . . ?
C1 N1 H1A 115.6 . . ?
C11 N1 H1A 115.6 . . ?
C1 N2 C21 117.18(17) . . ?
C1 N2 Ru1 119.85(13) . . ?
C21 N2 Ru1 122.73(12) . . ?
C1 N3 C31 120.26(16) 4 . ?
C1 N3 Ru2 117.18(13) 4 . ?
C31 N3 Ru2 121.39(12) . . ?
N2 C1 N3 119.06(18) . 3 ?
N2 C1 N1 119.34(17) . . ?
N3 C1 N1 121.60(17) 3 . ?
C12 C11 C16 119.36(18) . . ?
C12 C11 N1 117.76(18) . . ?
C16 C11 N1 122.86(18) . . ?
C13 C12 C11 120.19(19) . . ?
C13 C12 H12A 119.9 . . ?
C11 C12 H12A 119.9 . . ?
C14 C13 C12 120.4(2) . . ?
C14 C13 H13A 119.8 . . ?
C12 C13 H13A 119.8 . . ?
C15 C14 C13 119.2(2) . . ?
C15 C14 H14A 120.4 . . ?
C13 C14 H14A 120.4 . . ?
C14 C15 C16 121.0(2) . . ?
C14 C15 H15A 119.5 . . ?
C16 C15 H15A 119.5 . . ?
C15 C16 C11 119.74(19) . . ?
C15 C16 H16A 120.1 . . ?
C11 C16 H16A 120.1 . . ?
C26 C21 C22 119.50(18) . . ?
C26 C21 N2 120.09(18) . . ?
C22 C21 N2 120.41(18) . . ?
C23 C22 C21 119.83(19) . . ?
C23 C22 H22A 120.1 . . ?
C21 C22 H22A 120.1 . . ?
C24 C23 C22 120.6(2) . . ?
C24 C23 H23A 119.7 . . ?
C22 C23 H23A 119.7 . . ?
C23 C24 C25 119.9(2) . . ?
C23 C24 H24A 120.1 . . ?
C25 C24 H24A 120.1 . . ?
C26 C25 C24 119.8(2) . . ?
C26 C25 H25A 120.1 . . ?
C24 C25 H25A 120.1 . . ?
C25 C26 C21 120.5(2) . . ?
C25 C26 H26A 119.8 . . ?
C21 C26 H26A 119.8 . . ?
C36 C31 C32 118.46(18) . . ?
C36 C31 N3 118.89(18) . . ?
C32 C31 N3 122.59(18) . . ?
C33 C32 C31 120.2(2) . . ?
C33 C32 H32A 119.9 . . ?
C31 C32 H32A 119.9 . . ?
C34 C33 C32 121.1(2) . . ?
C34 C33 H33A 119.4 . . ?
C32 C33 H33A 119.4 . . ?
C33 C34 C35 119.4(2) . . ?
C33 C34 H34A 120.3 . . ?
C35 C34 H34A 120.3 . . ?
C34 C35 C36 120.1(2) . . ?
C34 C35 H35A 120.0 . . ?
C36 C35 H35A 120.0 . . ?
C35 C36 C31 120.7(2) . . ?
C35 C36 H36A 119.6 . . ?
C31 C36 H36A 119.6 . . ?
Cl5 C1S Cl4 110.1(3) . . ?
Cl5 C1S H1SA 109.6 . . ?
Cl4 C1S H1SA 109.6 . . ?
Cl5 C1S H1SB 109.6 . . ?
Cl4 C1S H1SB 109.6 . . ?
H1SA C1S H1SB 108.2 . . ?
Cl5A C1SA Cl4A 108.8(7) . . ?
Cl5A C1SA H1SC 109.9 . . ?
Cl4A C1SA H1SC 109.9 . . ?
Cl5A C1SA H1SD 109.9 . . ?
Cl4A C1SA H1SD 109.9 . . ?
H1SC C1SA H1SD 108.3 . . ?

loop_
_geom_bond_atom_site_label_1
_geom_bond_atom_site_label_2
_geom_bond_distance
_geom_bond_site_symmetry_2
_geom_bond_publ_flag
Ru1 N2 2.0975(17) 2 ?
Ru1 N2 2.0975(17) . ?
Ru1 N2 2.0975(17) 3 ?
Ru1 N2 2.0975(17) 4 ?
Ru1 Ru2 2.3039(7) . ?
Ru1 Cl3 2.4336(11) . ?
Ru2 N3 2.0649(17) 2 ?
Ru2 N3 2.0649(17) 4 ?
Ru2 N3 2.0649(17) . ?
Ru2 N3 2.0649(17) 3 ?
N1 C1 1.385(3) . ?
N1 C11 1.411(2) . ?
N1 H1A 0.8800 . ?
N2 C1 1.329(2) . ?
N2 C21 1.436(2) . ?
N3 C1 1.349(2) 4 ?
N3 C31 1.414(2) . ?
C1 N3 1.349(2) 3 ?
C11 C12 1.394(3) . ?
C11 C16 1.394(3) . ?
C12 C13 1.392(3) . ?
C12 H12A 0.9500 . ?
C13 C14 1.387(3) . ?
C13 H13A 0.9500 . ?
C14 C15 1.384(3) . ?
C14 H14A 0.9500 . ?
C15 C16 1.390(3) . ?
C15 H15A 0.9500 . ?
C16 H16A 0.9500 . ?
C21 C26 1.390(3) . ?
C21 C22 1.397(3) . ?
C22 C23 1.386(3) . ?
C22 H22A 0.9500 . ?
C23 C24 1.383(3) . ?
C23 H23A 0.9500 . ?
C24 C25 1.393(3) . ?
C24 H24A 0.9500 . ?
C25 C26 1.387(3) . ?
C25 H25A 0.9500 . ?
C26 H26A 0.9500 . ?
C31 C36 1.399(3) . ?
C31 C32 1.402(3) . ?
C32 C33 1.385(3) . ?
C32 H32A 0.9500 . ?
C33 C34 1.382(3) . ?
C33 H33A 0.9500 . ?
C34 C35 1.389(4) . ?
C34 H34A 0.9500 . ?
C35 C36 1.394(3) . ?
C35 H35A 0.9500 . ?
C36 H36A 0.9500 . ?
C1S Cl5 1.758(5) . ?
C1S Cl4 1.802(6) . ?
C1S H1SA 0.9900 . ?
C1S H1SB 0.9900 . ?
C1SA Cl5A 1.791(8) . ?
C1SA Cl4A 1.802(9) . ?
C1SA H1SC 0.9900 . ?
C1SA H1SD 0.9900 . ?
